data_9010607
loop_
_publ_author_name
'Sokolova, E.'
'Hawthorne, F. C.'
'Ball, N. A.'
'Mitchell, R. H.'
'Della Ventura, G.'

_publ_section_title
;
 Vlasovite, Na2Zr(Si4O11), from the Kipawa alkaline complex, Quebec, Canada:
 Crystal-structure refinement and infrared spectroscopy
;
_journal_name_full 'The Canadian Mineralogist'
_journal_page_first 1349
_journal_page_last 1356
_journal_paper_doi 10.2113/gscanmin.44.6.1349
_journal_volume 44
_journal_year 2006
_chemical_compound_source 'Kipawa alkaline complex, Quebec, Canada'
_chemical_formula_sum 'Na2 O11 Si4 Zr'
_chemical_name_mineral Vlasovite
_space_group_IT_number 15
_symmetry_space_group_name_Hall '-C 2yc'
_symmetry_space_group_name_H-M 'C 1 2/c 1'
_cell_angle_alpha 90
_cell_angle_beta 100.313
_cell_angle_gamma 90
_cell_length_a 11.0390
_cell_length_b 10.0980
_cell_length_c 8.5677
_cell_formula_units_Z 4
_cell_volume 939.628
_database_code_amcsd 0006128
_exptl_crystal_density_diffrn 3.008
_cod_original_formula_sum 'Na2 Zr Si4 O11'
_cod_database_code 9010607

loop_
_space_group_symop_operation_xyz
x,y,z
1/2+x,1/2+y,z
x,-y,1/2+z
1/2+x,1/2-y,1/2+z
-x,y,1/2-z
1/2-x,1/2+y,1/2-z
-x,-y,-z
1/2-x,1/2-y,-z

loop_
_atom_site_aniso_label
_atom_site_aniso_U_11
_atom_site_aniso_U_22
_atom_site_aniso_U_33
_atom_site_aniso_U_12
_atom_site_aniso_U_13
_atom_site_aniso_U_23
Na1 0.04060 0.02290 0.03080 0.00000 0.01510 0.00000
Na2A 0.02650 0.03120 0.06800 0.00000 -0.01400 0.00000
Na2B 0.02650 0.03120 0.06800 0.00000 -0.01400 0.00000
Zr 0.01314 0.01159 0.01088 0.00069 0.00323 -0.00015
Si1 0.01430 0.01230 0.01260 0.00067 0.00227 -0.00110
Si2 0.01200 0.01610 0.01350 0.00001 0.00238 -0.00019
O1 0.02650 0.02090 0.01330 0.00000 -0.00010 0.00000
O2 0.02600 0.02840 0.02810 0.01250 -0.00830 -0.00410
O3 0.02860 0.02200 0.04110 -0.01040 0.01820 -0.00700
O4 0.01560 0.02490 0.02060 0.00010 0.00650 0.00160
O5 0.03840 0.01920 0.01730 0.00060 0.00910 -0.00520
O6 0.02250 0.01280 0.01800 -0.00140 0.00220 0.00190

loop_
_atom_site_label
_atom_site_fract_x
_atom_site_fract_y
_atom_site_fract_z
_atom_site_occupancy
_atom_site_U_iso_or_equiv
Na1 0.00000 0.07593 0.75000 1.00000 0.03040
Na2A 0.00000 0.39850 0.75000 0.82000 0.04480
Na2B 0.98510 0.43080 0.83400 0.09000 0.04480
Zr 0.25000 0.25000 0.00000 1.00000 0.01173
Si1 0.26448 0.07231 0.63875 1.00000 0.01306
Si2 0.04996 0.21676 0.42721 1.00000 0.01386
O1 0.00000 0.16001 0.25000 1.00000 0.02070
O2 0.14362 0.10274 0.50471 1.00000 0.02910
O3 0.11547 0.35857 0.41550 1.00000 0.02910
O4 0.05651 0.23057 0.97038 1.00000 0.02000
O5 0.23987 0.13443 0.80125 1.00000 0.02440
O6 0.28874 0.08336 0.14471 1.00000 0.01790

loop_
_cod_related_entry_id
_cod_related_entry_database
_cod_related_entry_code
1 AMCSD 0006128
